data_7132540
loop_
_publ_author_name
'O'Reilly, Andrea'
'Gardiner, Michael G.'
'McMullin, Claire L.'
'Fulton, J. Robin'
'Coles, Martyn P.'

_publ_section_title
;
 Aluminyl derived ethene functionalization with heteroallenes, leading to
 an intramolecular ligand rearrangement.
;
_journal_issue 7
_journal_name_full 'Chemical communications (Cambridge, England)'
_journal_page_first 881
_journal_page_last 884
_journal_paper_doi 10.1039/d3cc05785b
_journal_volume 60
_journal_year 2024
_chemical_formula_moiety 'C74 H128 Al2 K2 N8 O2 Si4, 7(C6 H6)'
_chemical_formula_sum 'C116 H170 Al2 K2 N8 O2 Si4'
_chemical_formula_weight 1953.11
_space_group_IT_number 14
_space_group_name_Hall '-P 2ybc'
_space_group_name_H-M_alt 'P 1 21/c 1'
_symmetry_cell_setting monoclinic
_symmetry_Int_Tables_number 14
_symmetry_space_group_name_Hall '-P 2ybc'
_symmetry_space_group_name_H-M 'P 1 21/c 1'
_atom_sites_solution_hydrogens mixed
_audit_conform_dict_location ftp://ftp.iucr.org/pub/cif_core.dic
_audit_conform_dict_name cif_core.dic
_audit_conform_dict_version 2.4.3
_audit_creation_date 2022-07-25T16:44:09-00:00
_audit_creation_method 'WinGX routine CIF_UPDATE'
_audit_update_record
;
2023-11-26 deposited with the CCDC.	2023-12-19 downloaded from the CCDC.
;
_cell_angle_alpha 90
_cell_angle_beta 108.1459(13)
_cell_angle_gamma 90
_cell_formula_units_Z 2
_cell_length_a 13.45606(16)
_cell_length_b 23.22737(19)
_cell_length_c 19.4534(2)
_cell_measurement_reflns_used 24731
_cell_measurement_temperature 120.00(10)
_cell_measurement_theta_max 73.437
_cell_measurement_theta_min 4.015
_cell_measurement_wavelength 1.54184
_cell_volume 5777.75(11)
_computing_cell_refinement 'CrysAlisPro 1.171.40.53 (Rigaku OD, 2019)'
_computing_data_collection 'CrysAlisPro 1.171.40.53 (Rigaku OD, 2019)'
_computing_data_reduction 'CrysAlisPro 1.171.40.53 (Rigaku OD, 2019)'
_computing_molecular_graphics 'Ortep for Windows (Farrugia, 2012)'
_computing_publication_material 'WinGX publication routines (Farrugia, 2012)'
_computing_structure_refinement 'SHELXL-2014/6 (Sheldrick, 2014)'
_diffrn_ambient_temperature 120.00(10)
_diffrn_detector 'CCD plate'
_diffrn_detector_area_resol_mean 8.0856
_diffrn_measured_fraction_theta_full 0.984
_diffrn_measured_fraction_theta_max 0.9943
_diffrn_measurement_device 'four-circle diffractometer'
_diffrn_measurement_device_type 'SuperNova, Dual, Cu at home/near, EosS2'
_diffrn_measurement_method '\w scans'
_diffrn_orient_matrix_type 'CrysAlisPro convention (1999,Acta A55,543-557)'
_diffrn_orient_matrix_UB_11 -0.1060993
_diffrn_orient_matrix_UB_12 0.0146618
_diffrn_orient_matrix_UB_13 -0.0560864
_diffrn_orient_matrix_UB_21 0.0560072
_diffrn_orient_matrix_UB_22 0.0153502
_diffrn_orient_matrix_UB_23 -0.0556297
_diffrn_orient_matrix_UB_31 -0.0111199
_diffrn_orient_matrix_UB_32 -0.0628317
_diffrn_orient_matrix_UB_33 -0.0265739
_diffrn_radiation_monochromator mirror
_diffrn_radiation_probe x-ray
_diffrn_radiation_type 'Cu K\a'
_diffrn_radiation_wavelength 1.54184
_diffrn_reflns_av_R_equivalents 0.0301
_diffrn_reflns_av_unetI/netI 0.0418
_diffrn_reflns_Laue_measured_fraction_full 1
_diffrn_reflns_Laue_measured_fraction_max 0.995
_diffrn_reflns_limit_h_max 16
_diffrn_reflns_limit_h_min -16
_diffrn_reflns_limit_k_max 28
_diffrn_reflns_limit_k_min -28
_diffrn_reflns_limit_l_max 22
_diffrn_reflns_limit_l_min -24
_diffrn_reflns_number 49574
_diffrn_reflns_point_group_measured_fraction_full 1
_diffrn_reflns_point_group_measured_fraction_max 0.995
_diffrn_reflns_theta_full 74.0807
_diffrn_reflns_theta_max 73.591
_diffrn_reflns_theta_min 3.5379
_diffrn_source 'micro-focus sealed X-ray tube'
_exptl_absorpt_coefficient_mu 1.65
_exptl_absorpt_correction_T_max 1
_exptl_absorpt_correction_T_min 0.508
_exptl_absorpt_correction_type gaussian
_exptl_absorpt_process_details
;
        CrysAlisPro 1.171.40.53 (Rigaku Oxford Diffraction, 2019)
Numerical absorption correction based on gaussian integration over
                        a multifaceted crystal model
        Empirical absorption correction using spherical harmonics,
 implemented in SCALE3 ABSPACK scaling algorithm.
;
_exptl_crystal_colour colourless
_exptl_crystal_density_diffrn 1.123
_exptl_crystal_density_method 'not measured'
_exptl_crystal_description block
_exptl_crystal_F_000 2116
_exptl_crystal_size_max 0.329
_exptl_crystal_size_mid 0.31
_exptl_crystal_size_min 0.227
_refine_diff_density_max 0.324
_refine_diff_density_min -0.418
_refine_diff_density_rms 0.042
_refine_ls_extinction_method none
_refine_ls_goodness_of_fit_ref 1.016
_refine_ls_hydrogen_treatment mixed
_refine_ls_matrix_type full
_refine_ls_number_constraints 0
_refine_ls_number_parameters 636
_refine_ls_number_reflns 11593
_refine_ls_number_restraints 0
_refine_ls_restrained_S_all 1.016
_refine_ls_R_factor_all 0.0418
_refine_ls_R_factor_gt 0.0371
_refine_ls_shift/su_max 0.001
_refine_ls_shift/su_mean 0
_refine_ls_structure_factor_coef Fsqd
_refine_ls_weighting_details 'w=1/[\s^2^(Fo^2^)+(0.0502P)^2^+2.2896P] where P=(Fo^2^+2Fc^2^)/3'
_refine_ls_weighting_scheme calc
_refine_ls_wR_factor_gt 0.0953
_refine_ls_wR_factor_ref 0.1
_reflns_number_gt 10469
_reflns_number_total 11593
_reflns_threshold_expression 'I > 2\s(I)'
_cod_data_source_file d3cc05785b2.cif
_cod_data_source_block Compound-3-C6H6
_cod_depositor_comments 'Adding full bibliography for 7132539--7132541.cif.'
_cod_original_cell_volume 5777.77(11)
_cod_database_code 7132540

loop_
_symmetry_equiv_pos_as_xyz
'x, y, z'
'-x, y+1/2, -z+1/2'
'-x, -y, -z'
'x, -y-1/2, z-1/2'

loop_
_atom_site_label
_atom_site_type_symbol
_atom_site_fract_x
_atom_site_fract_y
_atom_site_fract_z
_atom_site_U_iso_or_equiv
_atom_site_adp_type
_atom_site_occupancy
_atom_site_calc_flag
_atom_site_disorder_assembly
_atom_site_disorder_group
K K 0.16918(3) 0.46927(2) 0.64069(2) 0.03392(9) Uani 1 d . .
Si1 Si 0.20217(3) 0.23099(2) 0.51380(2) 0.01980(8) Uani 1 d . .
Si2 Si 0.29234(3) 0.33025(2) 0.61885(2) 0.02192(8) Uani 1 d . .
Al Al 0.06343(3) 0.33781(2) 0.54096(2) 0.01957(9) Uani 1 d . .
O O 0.18854(7) 0.36866(4) 0.58034(5) 0.02357(19) Uani 1 d . .
N1 N 0.08989(8) 0.26048(5) 0.52427(6) 0.0196(2) Uani 1 d . .
N2 N 0.30573(8) 0.27735(5) 0.55842(6) 0.0216(2) Uani 1 d . .
N3 N -0.01780(9) 0.38781(5) 0.46720(6) 0.0204(2) Uani 1 d . .
N4 N -0.18688(9) 0.42685(5) 0.42226(6) 0.0225(2) Uani 1 d . .
C1 C -0.00203(10) 0.22567(5) 0.51806(7) 0.0211(2) Uani 1 d . .
C2 C -0.08453(11) 0.22234(6) 0.45202(8) 0.0245(3) Uani 1 d . .
C3 C -0.17924(11) 0.19637(6) 0.44988(9) 0.0310(3) Uani 1 d . .
H3 H -0.2348 0.1954 0.4055 0.037 Uiso 1 calc . .
C4 C -0.19381(12) 0.17216(7) 0.51077(10) 0.0346(3) Uani 1 d . .
H4 H -0.2593 0.1558 0.509 0.042 Uiso 1 calc . .
C5 C -0.11149(12) 0.17213(6) 0.57429(9) 0.0326(3) Uani 1 d . .
H5 H -0.1206 0.1543 0.6159 0.039 Uiso 1 calc . .
C6 C -0.01509(11) 0.19739(6) 0.57949(8) 0.0252(3) Uani 1 d . .
C7 C -0.07251(11) 0.24230(6) 0.38057(8) 0.0267(3) Uani 1 d . .
H7 H -0.0031 0.2617 0.3909 0.032 Uiso 1 calc . .
C8 C -0.15753(13) 0.28467(7) 0.33921(9) 0.0355(3) Uani 1 d . .
H8C H -0.1561 0.3188 0.3692 0.053 Uiso 1 calc . .
H8B H -0.2262 0.2661 0.3278 0.053 Uiso 1 calc . .
H8A H -0.1447 0.2962 0.2943 0.053 Uiso 1 calc . .
C9 C -0.07344(13) 0.18957(7) 0.33290(9) 0.0350(3) Uani 1 d . .
H9C H -0.1431 0.1719 0.3185 0.052 Uiso 1 calc . .
H9B H -0.0216 0.1616 0.3601 0.052 Uiso 1 calc . .
H9A H -0.0563 0.2015 0.2896 0.052 Uiso 1 calc . .
C10 C 0.07220(12) 0.19100(6) 0.65056(8) 0.0282(3) Uani 1 d . .
H10 H 0.1372 0.2079 0.6442 0.034 Uiso 1 calc . .
C11 C 0.05001(14) 0.22234(7) 0.71349(8) 0.0355(3) Uani 1 d . .
H11C H -0.0155 0.208 0.7191 0.053 Uiso 1 calc . .
H11B H 0.0439 0.2638 0.7035 0.053 Uiso 1 calc . .
H11A H 0.1074 0.2153 0.7582 0.053 Uiso 1 calc . .
C12 C 0.09355(14) 0.12705(7) 0.67050(9) 0.0375(3) Uani 1 d . .
H12C H 0.1012 0.106 0.6288 0.056 Uiso 1 calc . .
H12B H 0.035 0.111 0.6841 0.056 Uiso 1 calc . .
H12A H 0.158 0.1235 0.7113 0.056 Uiso 1 calc . .
C13 C 0.22558(12) 0.15536(6) 0.54863(9) 0.0306(3) Uani 1 d . .
H13C H 0.1612 0.1329 0.5297 0.046 Uiso 1 calc . .
H13B H 0.2467 0.1557 0.6016 0.046 Uiso 1 calc . .
H13A H 0.2811 0.1379 0.5328 0.046 Uiso 1 calc . .
C14 C 0.20025(11) 0.22060(6) 0.41783(7) 0.0277(3) Uani 1 d . .
H14C H 0.1757 0.256 0.3903 0.041 Uiso 1 calc . .
H14B H 0.1531 0.1888 0.3961 0.041 Uiso 1 calc . .
H14A H 0.271 0.2116 0.4169 0.041 Uiso 1 calc . .
C15 C 0.40908(11) 0.27021(6) 0.55059(8) 0.0250(3) Uani 1 d . .
C16 C 0.48622(11) 0.23789(7) 0.60156(9) 0.0310(3) Uani 1 d . .
C17 C 0.58784(12) 0.23607(8) 0.59662(11) 0.0408(4) Uani 1 d . .
H17 H 0.6401 0.2146 0.6312 0.049 Uiso 1 calc . .
C18 C 0.61352(13) 0.26486(8) 0.54259(11) 0.0437(4) Uani 1 d . .
H18 H 0.6831 0.2638 0.5405 0.052 Uiso 1 calc . .
C19 C 0.53725(13) 0.29520(7) 0.49158(10) 0.0376(4) Uani 1 d . .
H19 H 0.5549 0.3143 0.4538 0.045 Uiso 1 calc . .
C20 C 0.43456(11) 0.29862(6) 0.49393(8) 0.0282(3) Uani 1 d . .
C21 C 0.46624(12) 0.20603(7) 0.66413(9) 0.0357(3) Uani 1 d . .
H21 H 0.3908 0.211 0.66 0.043 Uiso 1 calc . .
C22 C 0.48775(15) 0.14121(8) 0.66190(12) 0.0488(4) Uani 1 d . .
H22C H 0.5621 0.1351 0.668 0.073 Uiso 1 calc . .
H22B H 0.4455 0.1254 0.6152 0.073 Uiso 1 calc . .
H22A H 0.4694 0.1218 0.701 0.073 Uiso 1 calc . .
C23 C 0.53178(15) 0.23105(10) 0.73714(10) 0.0499(5) Uani 1 d . .
H23C H 0.5177 0.2724 0.7383 0.075 Uiso 1 calc . .
H23B H 0.6062 0.2251 0.7435 0.075 Uiso 1 calc . .
H23A H 0.5133 0.2117 0.7762 0.075 Uiso 1 calc . .
C24 C 0.35658(13) 0.33421(6) 0.43686(8) 0.0317(3) Uani 1 d . .
H24 H 0.2855 0.3261 0.4407 0.038 Uiso 1 calc . .
C25 C 0.35460(16) 0.31866(9) 0.35979(10) 0.0458(4) Uani 1 d . .
H25C H 0.3465 0.2769 0.3529 0.069 Uiso 1 calc . .
H25B H 0.4202 0.3309 0.3524 0.069 Uiso 1 calc . .
H25A H 0.2958 0.3383 0.3248 0.069 Uiso 1 calc . .
C26 C 0.37687(17) 0.39871(7) 0.44864(11) 0.0467(4) Uani 1 d . .
H26C H 0.4483 0.4074 0.4491 0.07 Uiso 1 calc . .
H26B H 0.3683 0.41 0.495 0.07 Uiso 1 calc . .
H26A H 0.327 0.4201 0.4094 0.07 Uiso 1 calc . .
C27 C 0.27931(12) 0.30098(7) 0.70561(8) 0.0307(3) Uani 1 d . .
H27C H 0.2058 0.2919 0.699 0.046 Uiso 1 calc . .
H27B H 0.3037 0.3298 0.7439 0.046 Uiso 1 calc . .
H27A H 0.3216 0.266 0.7192 0.046 Uiso 1 calc . .
C28 C 0.40981(12) 0.37768(7) 0.64595(9) 0.0326(3) Uani 1 d . .
H28C H 0.4033 0.4053 0.6823 0.049 Uiso 1 calc . .
H28B H 0.4153 0.3985 0.6035 0.049 Uiso 1 calc . .
H28A H 0.4726 0.3542 0.6663 0.049 Uiso 1 calc . .
C29 C -0.03998(11) 0.34915(6) 0.59279(8) 0.0265(3) Uani 1 d . .
H29B H -0.0528(15) 0.3172(9) 0.6217(10) 0.036(5) Uiso 1 d . .
H29A H -0.0200(15) 0.3830(9) 0.6245(11) 0.040(5) Uiso 1 d . .
C30 C -0.14036(11) 0.36236(6) 0.53061(8) 0.0263(3) Uani 1 d . .
H30B H -0.1749(16) 0.3250(9) 0.5077(11) 0.040(5) Uiso 1 d . .
H30A H -0.1922(14) 0.3839(8) 0.5462(10) 0.030(4) Uiso 1 d . .
C31 C -0.11795(10) 0.39557(5) 0.46923(7) 0.0210(2) Uani 1 d . .
C32 C 0.00867(10) 0.41541(5) 0.40708(7) 0.0216(2) Uani 1 d . .
H32 H -0.0573 0.4214 0.3662 0.026 Uiso 1 calc . .
C33 C 0.08124(14) 0.37743(7) 0.38088(9) 0.0364(3) Uani 1 d . .
H33A H 0.1432 0.3679 0.4216 0.055 Uiso 1 calc . .
H33B H 0.1027 0.3979 0.3438 0.055 Uiso 1 calc . .
H33C H 0.0447 0.3419 0.3603 0.055 Uiso 1 calc . .
C34 C 0.06062(14) 0.47361(7) 0.42931(9) 0.0348(3) Uani 1 d . .
H34A H 0.0159 0.4977 0.4487 0.052 Uiso 1 calc . .
H34B H 0.071 0.4925 0.3871 0.052 Uiso 1 calc . .
H34C H 0.1284 0.4681 0.4664 0.052 Uiso 1 calc . .
C35 C -0.29645(10) 0.42326(6) 0.42203(8) 0.0273(3) Uani 1 d . .
H35 H -0.3064 0.3862 0.4451 0.033 Uiso 1 calc . .
C36 C -0.32462(11) 0.47281(7) 0.46390(9) 0.0315(3) Uani 1 d . .
H36A H -0.281 0.4709 0.5146 0.047 Uiso 1 calc . .
H36B H -0.3985 0.4699 0.461 0.047 Uiso 1 calc . .
H36C H -0.3126 0.5095 0.4429 0.047 Uiso 1 calc . .
C37 C -0.36703(12) 0.42323(8) 0.34376(9) 0.0388(4) Uani 1 d . .
H37A H -0.3616 0.4604 0.3215 0.058 Uiso 1 calc . .
H37B H -0.4396 0.4168 0.3424 0.058 Uiso 1 calc . .
H37C H -0.3453 0.3925 0.3171 0.058 Uiso 1 calc . .
C38 C 0.1259(2) 0.44005(10) 0.79195(12) 0.0645(7) Uani 1 d . .
H38 H 0.0771 0.4093 0.7842 0.077 Uiso 1 calc . .
C39 C 0.2310(2) 0.42888(10) 0.81746(13) 0.0677(7) Uani 1 d . .
H39 H 0.255 0.3904 0.8281 0.081 Uiso 1 calc . .
C40 C 0.3007(2) 0.47233(15) 0.82749(13) 0.0756(8) Uani 1 d . .
H40 H 0.3735 0.4645 0.845 0.091 Uiso 1 calc . .
C41 C 0.2657(2) 0.52825(12) 0.81226(13) 0.0730(8) Uani 1 d . .
H41 H 0.3144 0.5589 0.8187 0.088 Uiso 1 calc . .
C42 C 0.1597(2) 0.53930(9) 0.78761(11) 0.0549(5) Uani 1 d . .
H42 H 0.1353 0.5777 0.7777 0.066 Uiso 1 calc . .
C43 C 0.09079(17) 0.49561(10) 0.77759(11) 0.0543(5) Uani 1 d . .
H43 H 0.0178 0.5033 0.7606 0.065 Uiso 1 calc . .
C1S C -0.2271(2) 0.00922(10) 0.26787(15) 0.0791(9) Uani 1 d . .
H1S H -0.1915 -0.0133 0.3089 0.095 Uiso 1 calc . .
C2S C -0.18296(17) 0.05858(11) 0.25228(18) 0.0796(9) Uani 1 d . .
H2S H -0.1161 0.0702 0.2828 0.096 Uiso 1 calc . .
C3S C -0.23388(18) 0.09156(11) 0.19320(15) 0.0645(6) Uani 1 d . .
H3S H -0.2024 0.1257 0.1828 0.077 Uiso 1 calc . .
C4S C -0.33041(17) 0.07482(10) 0.14940(11) 0.0534(5) Uani 1 d . .
H4S H -0.3663 0.0973 0.1084 0.064 Uiso 1 calc . .
C5S C -0.37516(15) 0.02538(9) 0.16489(13) 0.0540(5) Uani 1 d . .
H5S H -0.4424 0.014 0.1346 0.065 Uiso 1 calc . .
C6S C -0.3243(2) -0.00749(9) 0.22309(15) 0.0655(6) Uani 1 d . .
H6S H -0.3555 -0.0419 0.2329 0.079 Uiso 1 calc . .
C7S C -0.3809(2) 0.04850(12) 0.39739(14) 0.0687(6) Uani 1 d . .
H7S H -0.3433 0.0199 0.3808 0.082 Uiso 1 calc . .
C8S C -0.40080(19) 0.04107(11) 0.46166(14) 0.0629(6) Uani 1 d . .
H8S H -0.3769 0.0074 0.4896 0.075 Uiso 1 calc . .
C9S C -0.45488(17) 0.08187(10) 0.48573(12) 0.0570(5) Uani 1 d . .
H9S H -0.4686 0.0762 0.5303 0.068 Uiso 1 calc . .
C10S C -0.48962(16) 0.13093(10) 0.44641(13) 0.0577(5) Uani 1 d . .
H10S H -0.5272 0.1593 0.4634 0.069 Uiso 1 calc . .
C11S C -0.46913(18) 0.13856(12) 0.38134(14) 0.0686(7) Uani 1 d . .
H11S H -0.4925 0.1724 0.3536 0.082 Uiso 1 calc . .
C12S C -0.41472(19) 0.09688(14) 0.35690(13) 0.0724(7) Uani 1 d . .
H12S H -0.401 0.1019 0.3122 0.087 Uiso 1 calc . .
C13S C -0.08228(16) 0.01975(9) 0.52089(12) 0.0502(4) Uani 1 d . .
H13S H -0.1391 0.0335 0.5355 0.06 Uiso 1 calc . .
C14S C -0.0449(2) 0.05220(9) 0.47514(12) 0.0592(6) Uani 1 d . .
H14S H -0.0761 0.0882 0.4578 0.071 Uiso 1 calc . .
C15S C 0.03759(19) 0.03234(8) 0.45469(11) 0.0530(5) Uani 1 d . .
H15S H 0.0639 0.0548 0.4234 0.064 Uiso 1 calc . .

loop_
_atom_site_aniso_label
_atom_site_aniso_U_11
_atom_site_aniso_U_22
_atom_site_aniso_U_33
_atom_site_aniso_U_23
_atom_site_aniso_U_13
_atom_site_aniso_U_12
K 0.0511(2) 0.02057(14) 0.03752(18) 0.00174(12) 0.02459(15) 0.00417(12)
Si1 0.02040(16) 0.01915(16) 0.02142(17) -0.00062(12) 0.00878(13) 0.00153(12)
Si2 0.02202(17) 0.02238(17) 0.02075(17) -0.00184(13) 0.00580(13) 0.00068(13)
Al 0.02193(18) 0.01896(17) 0.01902(18) 0.00024(13) 0.00814(14) 0.00260(14)
O 0.0241(4) 0.0212(4) 0.0247(5) -0.0029(3) 0.0065(4) 0.0013(3)
N1 0.0202(5) 0.0191(5) 0.0207(5) 0.0010(4) 0.0080(4) 0.0008(4)
N2 0.0197(5) 0.0239(5) 0.0224(5) -0.0009(4) 0.0085(4) 0.0012(4)
N3 0.0224(5) 0.0192(5) 0.0211(5) 0.0019(4) 0.0089(4) 0.0010(4)
N4 0.0205(5) 0.0205(5) 0.0265(6) 0.0000(4) 0.0071(4) -0.0004(4)
C1 0.0214(6) 0.0179(6) 0.0261(6) -0.0009(5) 0.0102(5) 0.0021(5)
C2 0.0235(6) 0.0211(6) 0.0291(7) -0.0016(5) 0.0087(5) 0.0021(5)
C3 0.0228(6) 0.0298(7) 0.0393(8) -0.0047(6) 0.0080(6) -0.0010(5)
C4 0.0248(7) 0.0335(8) 0.0499(9) -0.0034(7) 0.0180(7) -0.0047(6)
C5 0.0349(8) 0.0305(7) 0.0396(8) 0.0027(6) 0.0222(7) -0.0023(6)
C6 0.0281(7) 0.0234(6) 0.0276(7) 0.0004(5) 0.0139(6) 0.0007(5)
C7 0.0263(7) 0.0266(7) 0.0250(7) -0.0011(5) 0.0047(5) 0.0000(5)
C8 0.0343(8) 0.0342(8) 0.0311(8) 0.0010(6) 0.0000(6) 0.0035(6)
C9 0.0414(8) 0.0327(8) 0.0310(8) -0.0055(6) 0.0118(6) -0.0026(6)
C10 0.0346(7) 0.0276(7) 0.0258(7) 0.0058(5) 0.0142(6) 0.0003(6)
C11 0.0460(9) 0.0395(8) 0.0255(7) 0.0041(6) 0.0177(7) 0.0016(7)
C12 0.0463(9) 0.0311(8) 0.0367(8) 0.0101(6) 0.0153(7) 0.0021(7)
C13 0.0298(7) 0.0228(6) 0.0411(8) 0.0022(6) 0.0137(6) 0.0045(5)
C14 0.0282(7) 0.0327(7) 0.0244(7) -0.0064(5) 0.0115(5) -0.0001(6)
C15 0.0217(6) 0.0241(6) 0.0309(7) -0.0046(5) 0.0108(5) -0.0004(5)
C16 0.0242(7) 0.0316(7) 0.0373(8) -0.0029(6) 0.0094(6) 0.0023(6)
C17 0.0237(7) 0.0410(9) 0.0571(11) -0.0022(8) 0.0115(7) 0.0058(6)
C18 0.0258(7) 0.0421(9) 0.0705(12) -0.0077(8) 0.0254(8) -0.0012(7)
C19 0.0354(8) 0.0323(8) 0.0552(10) -0.0046(7) 0.0286(8) -0.0053(6)
C20 0.0285(7) 0.0243(6) 0.0364(8) -0.0054(6) 0.0166(6) -0.0033(5)
C21 0.0268(7) 0.0410(8) 0.0366(8) 0.0065(7) 0.0058(6) 0.0083(6)
C22 0.0406(9) 0.0442(10) 0.0592(12) 0.0169(9) 0.0123(8) 0.0158(8)
C23 0.0369(9) 0.0686(13) 0.0373(9) 0.0053(9) 0.0013(7) 0.0077(8)
C24 0.0372(8) 0.0306(7) 0.0333(8) 0.0023(6) 0.0198(6) -0.0025(6)
C25 0.0548(11) 0.0540(10) 0.0359(9) -0.0016(8) 0.0249(8) -0.0092(9)
C26 0.0687(12) 0.0297(8) 0.0466(10) 0.0056(7) 0.0250(9) 0.0007(8)
C27 0.0347(7) 0.0357(7) 0.0221(6) -0.0004(6) 0.0093(6) 0.0033(6)
C28 0.0290(7) 0.0310(7) 0.0336(8) -0.0032(6) 0.0034(6) -0.0039(6)
C29 0.0324(7) 0.0264(7) 0.0252(7) 0.0037(5) 0.0155(6) 0.0061(5)
C30 0.0270(7) 0.0254(6) 0.0307(7) 0.0058(5) 0.0152(6) 0.0036(5)
C31 0.0235(6) 0.0173(5) 0.0235(6) -0.0019(5) 0.0093(5) -0.0016(5)
C32 0.0235(6) 0.0214(6) 0.0208(6) 0.0019(5) 0.0082(5) 0.0000(5)
C33 0.0481(9) 0.0325(7) 0.0397(8) 0.0078(6) 0.0297(7) 0.0097(7)
C34 0.0481(9) 0.0304(7) 0.0312(8) -0.0026(6) 0.0199(7) -0.0134(7)
C35 0.0207(6) 0.0269(7) 0.0336(7) 0.0006(5) 0.0075(5) -0.0007(5)
C36 0.0246(7) 0.0335(7) 0.0386(8) -0.0004(6) 0.0128(6) 0.0017(6)
C37 0.0251(7) 0.0491(9) 0.0376(9) -0.0083(7) 0.0031(6) -0.0020(6)
C38 0.0998(19) 0.0594(13) 0.0496(12) -0.0079(10) 0.0455(13) -0.0273(13)
C39 0.109(2) 0.0533(12) 0.0528(12) 0.0171(10) 0.0428(14) 0.0319(13)
C40 0.0537(13) 0.121(2) 0.0503(13) 0.0200(14) 0.0144(10) 0.0209(14)
C41 0.0877(18) 0.0843(18) 0.0446(12) -0.0121(11) 0.0170(12) -0.0417(15)
C42 0.0896(16) 0.0413(10) 0.0388(10) -0.0022(8) 0.0272(10) 0.0102(10)
C43 0.0512(11) 0.0785(15) 0.0397(10) -0.0012(9) 0.0237(9) 0.0069(10)
C1S 0.0828(17) 0.0495(13) 0.0804(17) -0.0249(12) -0.0102(14) 0.0314(12)
C2S 0.0379(11) 0.0659(15) 0.117(2) -0.0523(16) -0.0013(12) 0.0033(10)
C3S 0.0551(12) 0.0668(14) 0.0818(16) -0.0292(13) 0.0362(12) -0.0201(11)
C4S 0.0605(12) 0.0589(12) 0.0443(10) -0.0171(9) 0.0214(9) -0.0042(10)
C5S 0.0346(9) 0.0521(11) 0.0708(14) -0.0242(10) 0.0098(9) -0.0020(8)
C6S 0.0722(15) 0.0334(10) 0.0896(18) -0.0134(10) 0.0235(13) 0.0004(9)
C7S 0.0598(14) 0.0813(17) 0.0684(15) -0.0165(13) 0.0249(12) -0.0110(12)
C8S 0.0633(13) 0.0578(12) 0.0660(14) 0.0091(11) 0.0178(11) -0.0137(11)
C9S 0.0542(12) 0.0711(14) 0.0474(11) -0.0009(10) 0.0185(9) -0.0210(10)
C10S 0.0399(10) 0.0648(13) 0.0634(13) -0.0099(11) 0.0087(9) -0.0130(9)
C11S 0.0491(12) 0.0783(16) 0.0637(14) 0.0236(12) -0.0037(10) -0.0158(11)
C12S 0.0570(13) 0.117(2) 0.0419(11) 0.0019(13) 0.0140(10) -0.0251(14)
C13S 0.0504(10) 0.0537(11) 0.0534(11) -0.0111(9) 0.0260(9) 0.0021(9)
C14S 0.0901(16) 0.0420(10) 0.0522(11) 0.0097(9) 0.0318(11) 0.0232(10)
C15S 0.0851(15) 0.0372(9) 0.0502(11) -0.0068(8) 0.0406(11) -0.0119(9)

loop_
_atom_type_symbol
_atom_type_description
_atom_type_scat_dispersion_real
_atom_type_scat_dispersion_imag
_atom_type_scat_source
C C 0.0181 0.0091 'International Tables Vol C Tables 4.2.6.8 and 6.1.1.4'
H H 0 0 'International Tables Vol C Tables 4.2.6.8 and 6.1.1.4'
N N 0.0311 0.018 'International Tables Vol C Tables 4.2.6.8 and 6.1.1.4'
O O 0.0492 0.0322 'International Tables Vol C Tables 4.2.6.8 and 6.1.1.4'
Al Al 0.213 0.2455 'International Tables Vol C Tables 4.2.6.8 and 6.1.1.4'
Si Si 0.2541 0.3302 'International Tables Vol C Tables 4.2.6.8 and 6.1.1.4'
K K 0.3868 1.0657 'International Tables Vol C Tables 4.2.6.8 and 6.1.1.4'

loop_
_exptl_crystal_face_index_h
_exptl_crystal_face_index_k
_exptl_crystal_face_index_l
_exptl_crystal_face_perp_dist
3 -10 -10 0.1396
-4 3 12 0.164
-2 12 8 0.1584
4 9 -10 0.137
-8 -1 -2 0.1157
7 3 3 0.1108
4 -6 7 0.1094
-4 5 -8 0.1122
-3 -5 -9 0.1167
3 -14 2 0.154
0 -14 -5 0.1662
1 8 -10 0.118
1 -7 -11 0.1263
1 -11 -9 0.1326
1 13 -7 0.135
-1 -12 8 0.1855
-1 2 12 0.1403
8 5 -6 0.1245
1 14 3 0.1491
-8 0 7 0.1526
7 -8 -8 0.135
1 -14 -5 0.1478
-8 -2 7 0.1463
-8 1 1 0.1254
8 3 0 0.106
8 -5 -2 0.112
5 7 6 0.1095
6 -5 5 0.1016
-6 10 -3 0.1617
1 -5 11 0.1178
1 2 12 0.1232
-6 -3 11 0.1558
-5 -12 6 0.2119

loop_
_geom_angle_atom_site_label_1
_geom_angle_atom_site_label_2
_geom_angle_atom_site_label_3
_geom_angle
_geom_angle_site_symmetry_1
_geom_angle_site_symmetry_3
_geom_angle_publ_flag
O K N4 122.65(3) . 3_566 ?
O K C43 129.38(5) . . ?
N4 K C43 107.36(5) 3_566 . ?
O K C38 106.62(5) . . ?
N4 K C38 130.73(5) 3_566 . ?
C43 K C38 24.54(6) . . ?
O K C34 112.61(4) . 3_566 ?
N4 K C34 70.01(3) 3_566 3_566 ?
C43 K C34 75.78(5) . 3_566 ?
C38 K C34 92.82(6) . 3_566 ?
O K C42 147.46(4) . . ?
N4 K C42 89.16(4) 3_566 . ?
C43 K C42 23.70(6) . . ?
C38 K C42 42.01(5) . . ?
C34 K C42 82.77(5) 3_566 . ?
O K C39 100.17(4) . . ?
N4 K C39 131.54(5) 3_566 . ?
C43 K C39 41.96(6) . . ?
C38 K C39 23.61(7) . . ?
C34 K C39 115.90(5) 3_566 . ?
C42 K C39 47.94(5) . . ?
O K C35 110.53(3) . 3_566 ?
N4 K C35 24.23(3) 3_566 3_566 ?
C43 K C35 118.78(5) . 3_566 ?
C38 K C35 136.03(5) . 3_566 ?
C34 K C35 93.93(3) 3_566 3_566 ?
C42 K C35 96.08(5) . 3_566 ?
C39 K C35 124.24(6) . 3_566 ?
O K C41 135.45(6) . . ?
N4 K C41 91.35(5) 3_566 . ?
C43 K C41 41.22(6) . . ?
C38 K C41 47.81(6) . . ?
C34 K C41 105.35(6) 3_566 . ?
C42 K C41 23.34(7) . . ?
C39 K C41 40.21(6) . . ?
C35 K C41 88.63(5) 3_566 . ?
O K C40 112.76(6) . . ?
N4 K C40 110.94(6) 3_566 . ?
C43 K C40 47.81(6) . . ?
C38 K C40 40.61(7) . . ?
C34 K C40 122.17(5) 3_566 . ?
C42 K C40 40.77(6) . . ?
C39 K C40 22.42(7) . . ?
C35 K C40 101.84(6) 3_566 . ?
C41 K C40 22.83(7) . . ?
O K C32 134.68(3) . 3_566 ?
N4 K C32 50.24(3) 3_566 3_566 ?
C43 K C32 72.67(5) . 3_566 ?
C38 K C32 95.70(6) . 3_566 ?
C34 K C32 25.59(3) 3_566 3_566 ?
C42 K C32 69.49(4) . 3_566 ?
C39 K C32 114.10(4) . 3_566 ?
C35 K C32 74.22(3) 3_566 3_566 ?
C41 K C32 88.48(6) . 3_566 ?
C40 K C32 109.87(5) . 3_566 ?
O K Al 27.10(2) . . ?
N4 K Al 124.71(3) 3_566 . ?
C43 K Al 115.11(4) . . ?
C38 K Al 98.99(4) . . ?
C34 K Al 87.50(3) 3_566 . ?
C42 K Al 138.69(4) . . ?
C39 K Al 103.75(5) . . ?
C35 K Al 124.67(3) 3_566 . ?
C41 K Al 143.89(5) . . ?
C40 K Al 123.56(6) . . ?
C32 K Al 112.02(2) 3_566 . ?
N1 Si1 N2 106.63(5) . . ?
N1 Si1 C13 112.57(6) . . ?
N2 Si1 C13 112.14(6) . . ?
N1 Si1 C14 115.28(6) . . ?
N2 Si1 C14 109.45(6) . . ?
C13 Si1 C14 100.83(7) . . ?
O Si2 N2 109.19(5) . . ?
O Si2 C28 109.66(6) . . ?
N2 Si2 C28 110.48(6) . . ?
O Si2 C27 107.75(6) . . ?
N2 Si2 C27 114.08(6) . . ?
C28 Si2 C27 105.56(7) . . ?
O Si2 K 39.43(3) . . ?
N2 Si2 K 146.22(4) . . ?
C28 Si2 K 79.80(5) . . ?
C27 Si2 K 92.41(5) . . ?
O Al N1 104.83(5) . . ?
O Al N3 108.95(5) . . ?
N1 Al N3 123.23(5) . . ?
O Al C29 116.87(6) . . ?
N1 Al C29 114.67(6) . . ?
N3 Al C29 88.45(5) . . ?
O Al K 43.30(3) . . ?
N1 Al K 145.68(4) . . ?
N3 Al K 85.86(3) . . ?
C29 Al K 80.65(5) . . ?
Si2 O Al 122.75(6) . . ?
Si2 O K 117.71(5) . . ?
Al O K 109.60(4) . . ?
C1 N1 Si1 121.55(8) . . ?
C1 N1 Al 110.17(8) . . ?
Si1 N1 Al 128.25(6) . . ?
C15 N2 Si2 116.92(9) . . ?
C15 N2 Si1 120.94(9) . . ?
Si2 N2 Si1 121.99(6) . . ?
C31 N3 C32 116.66(11) . . ?
C31 N3 Al 113.38(8) . . ?
C32 N3 Al 129.82(8) . . ?
C31 N4 C35 117.62(11) . . ?
C31 N4 K 131.35(9) . 3_566 ?
C35 N4 K 105.86(8) . 3_566 ?
C2 C1 C6 118.08(12) . . ?
C2 C1 N1 120.91(12) . . ?
C6 C1 N1 120.85(12) . . ?
C3 C2 C1 120.05(13) . . ?
C3 C2 C7 117.36(13) . . ?
C1 C2 C7 122.45(12) . . ?
C4 C3 C2 121.47(14) . . ?
C4 C3 H3 119.3 . . ?
C2 C3 H3 119.3 . . ?
C5 C4 C3 118.72(13) . . ?
C5 C4 H4 120.6 . . ?
C3 C4 H4 120.6 . . ?
C4 C5 C6 122.19(14) . . ?
C4 C5 H5 118.9 . . ?
C6 C5 H5 118.9 . . ?
C5 C6 C1 119.19(13) . . ?
C5 C6 C10 117.54(13) . . ?
C1 C6 C10 123.22(12) . . ?
C2 C7 C8 113.64(12) . . ?
C2 C7 C9 109.02(12) . . ?
C8 C7 C9 109.33(12) . . ?
C2 C7 H7 108.2 . . ?
C8 C7 H7 108.2 . . ?
C9 C7 H7 108.2 . . ?
C7 C8 H8C 109.5 . . ?
C7 C8 H8B 109.5 . . ?
H8C C8 H8B 109.5 . . ?
C7 C8 H8A 109.5 . . ?
H8C C8 H8A 109.5 . . ?
H8B C8 H8A 109.5 . . ?
C7 C9 H9C 109.5 . . ?
C7 C9 H9B 109.5 . . ?
H9C C9 H9B 109.5 . . ?
C7 C9 H9A 109.5 . . ?
H9C C9 H9A 109.5 . . ?
H9B C9 H9A 109.5 . . ?
C6 C10 C11 113.17(12) . . ?
C6 C10 C12 110.78(13) . . ?
C11 C10 C12 108.95(12) . . ?
C6 C10 H10 107.9 . . ?
C11 C10 H10 107.9 . . ?
C12 C10 H10 107.9 . . ?
C10 C11 H11C 109.5 . . ?
C10 C11 H11B 109.5 . . ?
H11C C11 H11B 109.5 . . ?
C10 C11 H11A 109.5 . . ?
H11C C11 H11A 109.5 . . ?
H11B C11 H11A 109.5 . . ?
C10 C12 H12C 109.5 . . ?
C10 C12 H12B 109.5 . . ?
H12C C12 H12B 109.5 . . ?
C10 C12 H12A 109.5 . . ?
H12C C12 H12A 109.5 . . ?
H12B C12 H12A 109.5 . . ?
Si1 C13 H13C 109.5 . . ?
Si1 C13 H13B 109.5 . . ?
H13C C13 H13B 109.5 . . ?
Si1 C13 H13A 109.5 . . ?
H13C C13 H13A 109.5 . . ?
H13B C13 H13A 109.5 . . ?
Si1 C14 H14C 109.5 . . ?
Si1 C14 H14B 109.5 . . ?
H14C C14 H14B 109.5 . . ?
Si1 C14 H14A 109.5 . . ?
H14C C14 H14A 109.5 . . ?
H14B C14 H14A 109.5 . . ?
C16 C15 C20 119.52(13) . . ?
C16 C15 N2 120.40(13) . . ?
C20 C15 N2 119.97(12) . . ?
C17 C16 C15 119.27(15) . . ?
C17 C16 C21 117.43(14) . . ?
C15 C16 C21 123.27(13) . . ?
C18 C17 C16 121.32(16) . . ?
C18 C17 H17 119.3 . . ?
C16 C17 H17 119.3 . . ?
C17 C18 C19 119.34(14) . . ?
C17 C18 H18 120.3 . . ?
C19 C18 H18 120.3 . . ?
C18 C19 C20 121.80(15) . . ?
C18 C19 H19 119.1 . . ?
C20 C19 H19 119.1 . . ?
C19 C20 C15 118.70(14) . . ?
C19 C20 C24 118.23(14) . . ?
C15 C20 C24 123.04(12) . . ?
C16 C21 C23 111.31(15) . . ?
C16 C21 C22 111.91(14) . . ?
C23 C21 C22 109.77(15) . . ?
C16 C21 H21 107.9 . . ?
C23 C21 H21 107.9 . . ?
C22 C21 H21 107.9 . . ?
C21 C22 H22C 109.5 . . ?
C21 C22 H22B 109.5 . . ?
H22C C22 H22B 109.5 . . ?
C21 C22 H22A 109.5 . . ?
H22C C22 H22A 109.5 . . ?
H22B C22 H22A 109.5 . . ?
C21 C23 H23C 109.5 . . ?
C21 C23 H23B 109.5 . . ?
H23C C23 H23B 109.5 . . ?
C21 C23 H23A 109.5 . . ?
H23C C23 H23A 109.5 . . ?
H23B C23 H23A 109.5 . . ?
C20 C24 C26 112.01(14) . . ?
C20 C24 C25 112.67(14) . . ?
C26 C24 C25 108.99(14) . . ?
C20 C24 H24 107.6 . . ?
C26 C24 H24 107.6 . . ?
C25 C24 H24 107.6 . . ?
C24 C25 H25C 109.5 . . ?
C24 C25 H25B 109.5 . . ?
H25C C25 H25B 109.5 . . ?
C24 C25 H25A 109.5 . . ?
H25C C25 H25A 109.5 . . ?
H25B C25 H25A 109.5 . . ?
C24 C26 H26C 109.5 . . ?
C24 C26 H26B 109.5 . . ?
H26C C26 H26B 109.5 . . ?
C24 C26 H26A 109.5 . . ?
H26C C26 H26A 109.5 . . ?
H26B C26 H26A 109.5 . . ?
Si2 C27 H27C 109.5 . . ?
Si2 C27 H27B 109.5 . . ?
H27C C27 H27B 109.5 . . ?
Si2 C27 H27A 109.5 . . ?
H27C C27 H27A 109.5 . . ?
H27B C27 H27A 109.5 . . ?
Si2 C28 H28C 109.5 . . ?
Si2 C28 H28B 109.5 . . ?
H28C C28 H28B 109.5 . . ?
Si2 C28 H28A 109.5 . . ?
H28C C28 H28A 109.5 . . ?
H28B C28 H28A 109.5 . . ?
C30 C29 Al 102.19(9) . . ?
C30 C29 H29B 109.5(11) . . ?
Al C29 H29B 118.1(11) . . ?
C30 C29 H29A 109.6(12) . . ?
Al C29 H29A 109.2(12) . . ?
H29B C29 H29A 107.9(16) . . ?
C31 C30 C29 112.12(11) . . ?
C31 C30 H30B 105.2(11) . . ?
C29 C30 H30B 110.1(11) . . ?
C31 C30 H30A 108.5(10) . . ?
C29 C30 H30A 113.2(11) . . ?
H30B C30 H30A 107.4(15) . . ?
N4 C31 N3 122.99(12) . . ?
N4 C31 C30 123.99(12) . . ?
N3 C31 C30 112.99(11) . . ?
N3 C32 C33 110.75(11) . . ?
N3 C32 C34 111.39(11) . . ?
C33 C32 C34 108.98(12) . . ?
N3 C32 K 103.20(7) . 3_566 ?
C33 C32 K 144.09(9) . 3_566 ?
C34 C32 K 67.24(8) . 3_566 ?
N3 C32 H32 108.6 . . ?
C33 C32 H32 108.6 . . ?
C34 C32 H32 108.6 . . ?
K C32 H32 47.3 3_566 . ?
C32 C33 H33A 109.5 . . ?
C32 C33 H33B 109.5 . . ?
H33A C33 H33B 109.5 . . ?
C32 C33 H33C 109.5 . . ?
H33A C33 H33C 109.5 . . ?
H33B C33 H33C 109.5 . . ?
C32 C34 H34A 109.5 . . ?
C32 C34 H34B 109.5 . . ?
H34A C34 H34B 109.5 . . ?
C32 C34 H34C 109.5 . . ?
H34A C34 H34C 109.5 . . ?
H34B C34 H34C 109.5 . . ?
N4 C35 C37 108.33(12) . . ?
N4 C35 C36 111.73(11) . . ?
C37 C35 C36 110.67(13) . . ?
N4 C35 K 49.91(6) . 3_566 ?
C37 C35 K 82.57(9) . 3_566 ?
C36 C35 K 82.90(8) . 3_566 ?
N4 C35 H35 108.7 . . ?
C37 C35 H35 108.7 . . ?
C36 C35 H35 108.7 . . ?
K C35 H35 158.6 3_566 . ?
C35 C36 H36A 109.5 . . ?
C35 C36 H36B 109.5 . . ?
H36A C36 H36B 109.5 . . ?
C35 C36 H36C 109.5 . . ?
H36A C36 H36C 109.5 . . ?
H36B C36 H36C 109.5 . . ?
C35 C37 H37A 109.5 . . ?
C35 C37 H37B 109.5 . . ?
H37A C37 H37B 109.5 . . ?
C35 C37 H37C 109.5 . . ?
H37A C37 H37C 109.5 . . ?
H37B C37 H37C 109.5 . . ?
C39 C38 C43 120.2(2) . . ?
C39 C38 K 84.90(13) . . ?
C43 C38 K 76.48(11) . . ?
C39 C38 H38 119.9 . . ?
C43 C38 H38 119.9 . . ?
K C38 H38 108.9 . . ?
C40 C39 C38 120.2(2) . . ?
C40 C39 K 83.13(14) . . ?
C38 C39 K 71.49(12) . . ?
C40 C39 H39 119.9 . . ?
C38 C39 H39 119.9 . . ?
K C39 H39 116 . . ?
C39 C40 C41 119.8(2) . . ?
C39 C40 K 74.45(15) . . ?
C41 C40 K 76.64(14) . . ?
C39 C40 H40 120.1 . . ?
C41 C40 H40 120.1 . . ?
K C40 H40 119.9 . . ?
C42 C41 C40 119.7(2) . . ?
C42 C41 K 72.66(12) . . ?
C40 C41 K 80.52(15) . . ?
C42 C41 H41 120.2 . . ?
C40 C41 H41 120.2 . . ?
K C41 H41 117.4 . . ?
C43 C42 C41 120.0(2) . . ?
C43 C42 K 73.50(11) . . ?
C41 C42 K 84.00(13) . . ?
C43 C42 H42 120 . . ?
C41 C42 H42 120 . . ?
K C42 H42 112.9 . . ?
C42 C43 C38 120.1(2) . . ?
C42 C43 K 82.80(11) . . ?
C38 C43 K 78.98(11) . . ?
C42 C43 H43 120 . . ?
C38 C43 H43 120 . . ?
K C43 H43 108.5 . . ?
C2S C1S C6S 119.1(3) . . ?
C2S C1S H1S 120.4 . . ?
C6S C1S H1S 120.4 . . ?
C1S C2S C3S 121.0(2) . . ?
C1S C2S H2S 119.5 . . ?
C3S C2S H2S 119.5 . . ?
C4S C3S C2S 119.4(2) . . ?
C4S C3S H3S 120.3 . . ?
C2S C3S H3S 120.3 . . ?
C3S C4S C5S 119.8(2) . . ?
C3S C4S H4S 120.1 . . ?
C5S C4S H4S 120.1 . . ?
C6S C5S C4S 120.7(2) . . ?
C6S C5S H5S 119.7 . . ?
C4S C5S H5S 119.7 . . ?
C5S C6S C1S 120.0(2) . . ?
C5S C6S H6S 120 . . ?
C1S C6S H6S 120 . . ?
C12S C7S C8S 120.3(3) . . ?
C12S C7S H7S 119.8 . . ?
C8S C7S H7S 119.8 . . ?
C9S C8S C7S 120.2(2) . . ?
C9S C8S H8S 119.9 . . ?
C7S C8S H8S 119.9 . . ?
C8S C9S C10S 120.8(2) . . ?
C8S C9S H9S 119.6 . . ?
C10S C9S H9S 119.6 . . ?
C9S C10S C11S 119.0(2) . . ?
C9S C10S H10S 120.5 . . ?
C11S C10S H10S 120.5 . . ?
C12S C11S C10S 120.0(2) . . ?
C12S C11S H11S 120 . . ?
C10S C11S H11S 120 . . ?
C7S C12S C11S 119.6(2) . . ?
C7S C12S H12S 120.2 . . ?
C11S C12S H12S 120.2 . . ?
C15S C13S C14S 119.95(18) 3_556 . ?
C15S C13S H13S 120 3_556 . ?
C14S C13S H13S 120 . . ?
C15S C14S C13S 119.73(19) . . ?
C15S C14S H14S 120.1 . . ?
C13S C14S H14S 120.1 . . ?
C13S C15S C14S 120.32(18) 3_556 . ?
C13S C15S H15S 119.8 3_556 . ?
C14S C15S H15S 119.8 . . ?

loop_
_geom_bond_atom_site_label_1
_geom_bond_atom_site_label_2
_geom_bond_distance
_geom_bond_site_symmetry_2
_geom_bond_publ_flag
K O 2.6643(9) . ?
K N4 2.7498(11) 3_566 ?
K C43 3.2138(18) . ?
K C38 3.245(2) . ?
K C34 3.2487(19) 3_566 ?
K C42 3.3253(19) . ?
K C39 3.408(2) . ?
K C35 3.4575(14) 3_566 ?
K C41 3.465(2) . ?
K C40 3.512(3) . ?
K C32 3.5187(13) 3_566 ?
K Al 3.6595(5) . ?
Si1 N1 1.7277(11) . ?
Si1 N2 1.7611(12) . ?
Si1 C13 1.8739(14) . ?
Si1 C14 1.8747(14) . ?
Si2 O 1.6298(10) . ?
Si2 N2 1.7480(11) . ?
Si2 C28 1.8631(15) . ?
Si2 C27 1.8778(15) . ?
Al O 1.7694(10) . ?
Al N1 1.8789(11) . ?
Al N3 1.9041(11) . ?
Al C29 1.9739(14) . ?
N1 C1 1.4510(16) . ?
N2 C15 1.4549(16) . ?
N3 C31 1.3722(17) . ?
N3 C32 1.4715(16) . ?
N4 C31 1.3019(18) . ?
N4 C35 1.4753(17) . ?
N4 K 2.7497(11) 3_566 ?
C1 C2 1.4144(19) . ?
C1 C6 1.4217(18) . ?
C2 C3 1.399(2) . ?
C2 C7 1.5209(19) . ?
C3 C4 1.379(2) . ?
C3 H3 0.95 . ?
C4 C5 1.379(2) . ?
C4 H4 0.95 . ?
C5 C6 1.398(2) . ?
C5 H5 0.95 . ?
C6 C10 1.517(2) . ?
C7 C8 1.533(2) . ?
C7 C9 1.534(2) . ?
C7 H7 1 . ?
C8 H8C 0.98 . ?
C8 H8B 0.98 . ?
C8 H8A 0.98 . ?
C9 H9C 0.98 . ?
C9 H9B 0.98 . ?
C9 H9A 0.98 . ?
C10 C11 1.532(2) . ?
C10 C12 1.540(2) . ?
C10 H10 1 . ?
C11 H11C 0.98 . ?
C11 H11B 0.98 . ?
C11 H11A 0.98 . ?
C12 H12C 0.98 . ?
C12 H12B 0.98 . ?
C12 H12A 0.98 . ?
C13 H13C 0.98 . ?
C13 H13B 0.98 . ?
C13 H13A 0.98 . ?
C14 H14C 0.98 . ?
C14 H14B 0.98 . ?
C14 H14A 0.98 . ?
C15 C16 1.408(2) . ?
C15 C20 1.415(2) . ?
C16 C17 1.401(2) . ?
C16 C21 1.518(2) . ?
C17 C18 1.377(3) . ?
C17 H17 0.95 . ?
C18 C19 1.379(3) . ?
C18 H18 0.95 . ?
C19 C20 1.399(2) . ?
C19 H19 0.95 . ?
C20 C24 1.514(2) . ?
C21 C23 1.534(2) . ?
C21 C22 1.536(2) . ?
C21 H21 1 . ?
C22 H22C 0.98 . ?
C22 H22B 0.98 . ?
C22 H22A 0.98 . ?
C23 H23C 0.98 . ?
C23 H23B 0.98 . ?
C23 H23A 0.98 . ?
C24 C26 1.527(2) . ?
C24 C25 1.534(2) . ?
C24 H24 1 . ?
C25 H25C 0.98 . ?
C25 H25B 0.98 . ?
C25 H25A 0.98 . ?
C26 H26C 0.98 . ?
C26 H26B 0.98 . ?
C26 H26A 0.98 . ?
C27 H27C 0.98 . ?
C27 H27B 0.98 . ?
C27 H27A 0.98 . ?
C28 H28C 0.98 . ?
C28 H28B 0.98 . ?
C28 H28A 0.98 . ?
C29 C30 1.538(2) . ?
C29 H29B 0.98(2) . ?
C29 H29A 0.98(2) . ?
C30 C31 1.5285(18) . ?
C30 H30B 1.02(2) . ?
C30 H30A 0.981(18) . ?
C32 C33 1.5170(18) . ?
C32 C34 1.5216(19) . ?
C32 K 3.5187(13) 3_566 ?
C32 H32 1 . ?
C33 H33A 0.98 . ?
C33 H33B 0.98 . ?
C33 H33C 0.98 . ?
C34 H34A 0.98 . ?
C34 H34B 0.98 . ?
C34 H34C 0.98 . ?
C35 C37 1.523(2) . ?
C35 C36 1.525(2) . ?
C35 K 3.4576(14) 3_566 ?
C35 H35 1 . ?
C36 H36A 0.98 . ?
C36 H36B 0.98 . ?
C36 H36C 0.98 . ?
C37 H37A 0.98 . ?
C37 H37B 0.98 . ?
C37 H37C 0.98 . ?
C38 C39 1.371(4) . ?
C38 C43 1.373(3) . ?
C38 H38 0.95 . ?
C39 C40 1.349(4) . ?
C39 H39 0.95 . ?
C40 C41 1.382(4) . ?
C40 H40 0.95 . ?
C41 C42 1.380(4) . ?
C41 H41 0.95 . ?
C42 C43 1.347(3) . ?
C42 H42 0.95 . ?
C43 H43 0.95 . ?
C1S C2S 1.368(4) . ?
C1S C6S 1.382(4) . ?
C1S H1S 0.95 . ?
C2S C3S 1.374(4) . ?
C2S H2S 0.95 . ?
C3S C4S 1.369(3) . ?
C3S H3S 0.95 . ?
C4S C5S 1.373(3) . ?
C4S H4S 0.95 . ?
C5S C6S 1.361(3) . ?
C5S H5S 0.95 . ?
C6S H6S 0.95 . ?
C7S C12S 1.367(4) . ?
C7S C8S 1.369(3) . ?
C7S H7S 0.95 . ?
C8S C9S 1.364(4) . ?
C8S H8S 0.95 . ?
C9S C10S 1.371(3) . ?
C9S H9S 0.95 . ?
C10S C11S 1.388(3) . ?
C10S H10S 0.95 . ?
C11S C12S 1.384(4) . ?
C11S H11S 0.95 . ?
C12S H12S 0.95 . ?
C13S C15S 1.369(3) 3_556 ?
C13S C14S 1.376(3) . ?
C13S H13S 0.95 . ?
C14S C15S 1.370(3) . ?
C14S H14S 0.95 . ?
C15S C13S 1.369(3) 3_556 ?
C15S H15S 0.95 . ?
